data_7220890
loop_
_publ_author_name
'Khan, Abu Taleb'
'Dar, Ajaz Ahmad'
'Hussain, Sameer'
'Dutta, Debasish'
'Iyer, Parameswar K.'

_publ_section_title
;
 One-pot synthesis of functionalized 4-hydroxy-3-thiomethylcoumarins:
 Detection and discrimination of Co2+ and Ni2+ ions
;
_journal_name_full 'RSC Adv.'
_journal_paper_doi 10.1039/C5RA09152G
_journal_year 2015
_chemical_formula_moiety 'C23 H14 Cl N O3 S'
_chemical_formula_sum 'C23 H14 Cl N O3 S'
_chemical_formula_weight 419.86
_chemical_name_systematic AD_BK_5
_space_group_IT_number 2
_symmetry_cell_setting triclinic
_symmetry_space_group_name_Hall '-P 1'
_symmetry_space_group_name_H-M 'P -1'
_atom_sites_solution_hydrogens geom
_atom_sites_solution_primary direct
_atom_sites_solution_secondary difmap
_audit_creation_method SHELXL-97
_audit_update_record
;
2014-12-11 deposited with the CCDC.
2015-06-04 downloaded from the CCDC.
;
_cell_angle_alpha 112.561(8)
_cell_angle_beta 93.159(14)
_cell_angle_gamma 92.253(10)
_cell_formula_units_Z 2
_cell_length_a 6.8647(11)
_cell_length_b 10.9002(13)
_cell_length_c 14.125(2)
_cell_measurement_temperature 296(2)
_cell_volume 972.5(2)
_computing_cell_refinement 'Bruker SMART'
_computing_data_collection 'Bruker SMART'
_computing_data_reduction 'Bruker SAINT'
_computing_molecular_graphics 'Bruker SHELXTL'
_computing_publication_material 'Bruker SHELXTL'
_computing_structure_refinement 'SHELXL-97 (Sheldrick, 1997)'
_computing_structure_solution 'SHELXS-97 (Sheldrick, 1990)'
_diffrn_ambient_temperature 296(2)
_diffrn_measured_fraction_theta_full 0.918
_diffrn_measured_fraction_theta_max 0.918
_diffrn_measurement_device_type 'CCD area detector'
_diffrn_measurement_method 'phi and omega scans'
_diffrn_radiation_monochromator graphite
_diffrn_radiation_source 'fine-focus sealed tube'
_diffrn_radiation_type MoK\a
_diffrn_radiation_wavelength 0.71073
_diffrn_reflns_av_R_equivalents 0.0558
_diffrn_reflns_av_sigmaI/netI 0.1081
_diffrn_reflns_limit_h_max 8
_diffrn_reflns_limit_h_min -8
_diffrn_reflns_limit_k_max 12
_diffrn_reflns_limit_k_min -12
_diffrn_reflns_limit_l_max 14
_diffrn_reflns_limit_l_min -16
_diffrn_reflns_number 7641
_diffrn_reflns_theta_full 24.99
_diffrn_reflns_theta_max 24.99
_diffrn_reflns_theta_min 2.03
_exptl_absorpt_coefficient_mu 0.329
_exptl_absorpt_correction_T_max 0.930
_exptl_absorpt_correction_T_min 0.902
_exptl_absorpt_correction_type multi-scan
_exptl_absorpt_process_details SADABS
_exptl_crystal_colour colorless
_exptl_crystal_density_diffrn 1.434
_exptl_crystal_density_method 'not measured'
_exptl_crystal_description needle
_exptl_crystal_F_000 432
_exptl_crystal_recrystallization_method 'Re-crystallisation from solvent: Ethanol'
_exptl_crystal_size_max 0.42
_exptl_crystal_size_mid 0.26
_exptl_crystal_size_min 0.22
_refine_diff_density_max 1.159
_refine_diff_density_min -0.475
_refine_diff_density_rms 0.216
_refine_ls_extinction_method none
_refine_ls_goodness_of_fit_ref 1.075
_refine_ls_hydrogen_treatment constr
_refine_ls_matrix_type full
_refine_ls_number_parameters 263
_refine_ls_number_reflns 3138
_refine_ls_number_restraints 0
_refine_ls_restrained_S_all 1.075
_refine_ls_R_factor_all 0.2072
_refine_ls_R_factor_gt 0.1338
_refine_ls_shift/su_max 0.000
_refine_ls_shift/su_mean 0.000
_refine_ls_structure_factor_coef Fsqd
_refine_ls_weighting_details 'calc w=1/[\s^2^(Fo^2^)+(0.2002P)^2^+0.5000P] where P=(Fo^2^+2Fc^2^)/3'
_refine_ls_weighting_scheme calc
_refine_ls_wR_factor_gt 0.3299
_refine_ls_wR_factor_ref 0.3775
_reflns_number_gt 1429
_reflns_number_total 3138
_reflns_threshold_expression >2sigma(I)
_cod_data_source_file c5ra09152g2.cif
_cod_data_source_block ad-bk-5-a
_cod_depositor_comments
;
The following automatic conversions were performed:

'_symmetry_cell_setting' value 'Triclinic' changed to 'triclinic'
according to
/usr/data/users/saulius/crontab/automatic-downloads/rss-feeds/RSC/lib/dictionaries/cif_core.dic
dictionary named 'cif_core.dic' version 2.4.2 from 2011-04-26.

Automatic conversion script
Id: cif_fix_values 3271 2015-04-21 07:52:19Z andrius 
;
_cod_original_cell_volume 972.5(3)
_cod_database_code 7220890

loop_
_symmetry_equiv_pos_as_xyz
'x, y, z'
'-x, -y, -z'

loop_
_atom_site_label
_atom_site_type_symbol
_atom_site_fract_x
_atom_site_fract_y
_atom_site_fract_z
_atom_site_U_iso_or_equiv
_atom_site_adp_type
_atom_site_occupancy
_atom_site_symmetry_multiplicity
_atom_site_calc_flag
_atom_site_refinement_flags
S1 S 0.7867(3) -0.0531(2) 0.38764(18) 0.0661(9) Uani 1 1 d .
Cl1 Cl 1.3629(4) -0.4470(3) 0.1123(3) 0.1177(13) Uani 1 1 d .
O2 O 0.5338(8) 0.0730(6) 0.2495(4) 0.0698(17) Uani 1 1 d .
O3 O 0.6992(7) 0.1059(6) 0.1324(4) 0.0621(16) Uani 1 1 d .
O1 O 1.2065(7) 0.1840(6) 0.3191(4) 0.0652(17) Uani 1 1 d .
H1 H 1.3006 0.1624 0.2843 0.098 Uiso 1 1 calc R
C16 C 0.8727(12) 0.1117(8) 0.3941(6) 0.059(2) Uani 1 1 d .
H16 H 1.0081 0.1280 0.4241 0.071 Uiso 1 1 calc R
C7 C 0.8758(11) 0.1220(8) 0.2904(6) 0.053(2) Uani 1 1 d .
C10 C 1.0453(12) 0.1677(8) 0.1574(6) 0.056(2) Uani 1 1 d .
C8 C 0.6964(12) 0.1004(8) 0.2276(7) 0.058(2) Uani 1 1 d .
C9 C 1.0411(11) 0.1561(8) 0.2569(6) 0.057(2) Uani 1 1 d .
C2 C 1.1505(12) -0.1228(9) 0.3119(6) 0.064(2) Uani 1 1 d .
H2 H 1.1985 -0.0374 0.3551 0.077 Uiso 1 1 calc R
C20 C 0.5479(13) 0.4221(9) 0.5973(6) 0.059(2) Uani 1 1 d .
C1 C 0.9559(12) -0.1601(9) 0.3103(6) 0.056(2) Uani 1 1 d .
C15 C 0.8671(12) 0.1441(8) 0.1002(6) 0.056(2) Uani 1 1 d .
C14 C 0.8548(14) 0.1494(9) 0.0037(7) 0.070(2) Uani 1 1 d .
H14 H 0.7360 0.1305 -0.0355 0.085 Uiso 1 1 calc R
C17 C 0.7548(12) 0.2181(8) 0.4684(6) 0.054(2) Uani 1 1 d .
C18 C 0.5600(12) 0.1968(9) 0.4809(6) 0.062(2) Uani 1 1 d .
H18 H 0.4964 0.1134 0.4451 0.075 Uiso 1 1 calc R
C19 C 0.4588(12) 0.2988(9) 0.5464(6) 0.064(2) Uani 1 1 d .
H19 H 0.3285 0.2827 0.5556 0.076 Uiso 1 1 calc R
C5 C 1.0126(15) -0.3798(10) 0.1923(7) 0.078(3) Uani 1 1 d .
H5 H 0.9671 -0.4673 0.1534 0.093 Uiso 1 1 calc R
C22 C 0.7413(14) 0.4456(10) 0.5867(7) 0.075(3) Uani 1 1 d .
H22 H 0.8035 0.5293 0.6234 0.090 Uiso 1 1 calc R
C4 C 1.2075(14) -0.3372(10) 0.1930(7) 0.073(3) Uani 1 1 d .
C6 C 0.8890(13) -0.2880(9) 0.2514(7) 0.067(2) Uani 1 1 d .
H6 H 0.7582 -0.3140 0.2508 0.081 Uiso 1 1 calc R
C12 C 1.1983(15) 0.2097(9) 0.0227(7) 0.073(3) Uani 1 1 d .
H12 H 1.3091 0.2316 -0.0041 0.088 Uiso 1 1 calc R
C11 C 1.2101(12) 0.2037(8) 0.1185(7) 0.064(2) Uani 1 1 d .
H11 H 1.3293 0.2240 0.1575 0.077 Uiso 1 1 calc R
C23 C 0.8442(13) 0.3449(10) 0.5212(7) 0.074(3) Uani 1 1 d .
H23 H 0.9743 0.3621 0.5125 0.089 Uiso 1 1 calc R
C13 C 1.0194(16) 0.1826(9) -0.0327(8) 0.078(3) Uani 1 1 d .
H13 H 1.0109 0.1873 -0.0971 0.093 Uiso 1 1 calc R
C3 C 1.2742(13) -0.2092(10) 0.2511(7) 0.069(2) Uani 1 1 d .
H3 H 1.4031 -0.1809 0.2493 0.082 Uiso 1 1 calc R
C21 C 0.4354(15) 0.5269(11) 0.6623(8) 0.078(3) Uani 1 1 d .
N1 N 0.3417(15) 0.6084(10) 0.7121(7) 0.104(3) Uani 1 1 d .

loop_
_atom_site_aniso_label
_atom_site_aniso_U_11
_atom_site_aniso_U_22
_atom_site_aniso_U_33
_atom_site_aniso_U_23
_atom_site_aniso_U_13
_atom_site_aniso_U_12
S1 0.0629(15) 0.0640(16) 0.0734(17) 0.0268(13) 0.0175(11) 0.0066(11)
Cl1 0.102(2) 0.086(2) 0.134(3) 0.0030(19) 0.0332(19) 0.0245(16)
O2 0.042(3) 0.091(5) 0.074(4) 0.027(4) 0.011(3) 0.006(3)
O3 0.050(3) 0.078(4) 0.050(4) 0.014(3) 0.004(3) 0.003(3)
O1 0.044(3) 0.092(4) 0.059(4) 0.028(3) 0.009(3) 0.006(3)
C16 0.051(5) 0.063(6) 0.061(6) 0.019(5) 0.011(4) 0.002(4)
C7 0.042(5) 0.057(5) 0.055(5) 0.016(4) 0.009(4) 0.008(4)
C10 0.050(5) 0.052(5) 0.065(6) 0.018(5) 0.016(4) 0.006(4)
C8 0.048(5) 0.060(6) 0.059(6) 0.013(5) 0.011(4) 0.011(4)
C9 0.040(5) 0.063(6) 0.057(6) 0.012(5) 0.008(4) 0.008(4)
C2 0.051(5) 0.072(6) 0.065(6) 0.022(5) 0.001(4) 0.013(4)
C20 0.064(6) 0.057(6) 0.055(6) 0.018(5) 0.007(4) 0.005(5)
C1 0.066(6) 0.054(6) 0.046(5) 0.015(5) 0.008(4) 0.010(4)
C15 0.059(6) 0.057(5) 0.048(6) 0.013(5) 0.014(4) 0.007(4)
C14 0.070(6) 0.085(7) 0.058(6) 0.027(5) 0.007(5) 0.014(5)
C17 0.056(5) 0.057(6) 0.043(5) 0.015(4) 0.002(4) 0.006(4)
C18 0.050(5) 0.072(6) 0.051(6) 0.007(5) 0.007(4) 0.000(4)
C19 0.053(5) 0.071(7) 0.060(6) 0.016(5) 0.017(4) 0.005(5)
C5 0.088(8) 0.072(7) 0.068(7) 0.023(5) 0.008(5) 0.003(6)
C22 0.075(7) 0.061(6) 0.072(7) 0.009(5) 0.009(5) -0.005(5)
C4 0.077(7) 0.071(7) 0.062(6) 0.017(6) 0.009(5) 0.014(5)
C6 0.064(6) 0.064(6) 0.072(7) 0.024(6) 0.011(5) 0.002(5)
C12 0.081(7) 0.078(7) 0.073(7) 0.041(6) 0.021(5) 0.003(5)
C11 0.061(6) 0.071(6) 0.055(6) 0.018(5) 0.010(4) 0.001(4)
C23 0.055(6) 0.072(7) 0.082(7) 0.015(6) 0.017(5) -0.002(5)
C13 0.092(8) 0.075(7) 0.070(7) 0.029(6) 0.017(6) 0.019(6)
C3 0.054(5) 0.067(7) 0.078(7) 0.021(6) 0.001(5) 0.006(5)
C21 0.085(7) 0.076(7) 0.074(7) 0.030(6) 0.012(6) 0.017(6)
N1 0.115(8) 0.091(7) 0.104(7) 0.029(6) 0.031(6) 0.031(6)

loop_
_atom_type_symbol
_atom_type_description
_atom_type_scat_dispersion_real
_atom_type_scat_dispersion_imag
_atom_type_scat_source
C C 0.0033 0.0016 'International Tables Vol C Tables 4.2.6.8 and 6.1.1.4'
H H 0.0000 0.0000 'International Tables Vol C Tables 4.2.6.8 and 6.1.1.4'
N N 0.0061 0.0033 'International Tables Vol C Tables 4.2.6.8 and 6.1.1.4'
O O 0.0106 0.0060 'International Tables Vol C Tables 4.2.6.8 and 6.1.1.4'
S S 0.1246 0.1234 'International Tables Vol C Tables 4.2.6.8 and 6.1.1.4'
Cl Cl 0.1484 0.1585 'International Tables Vol C Tables 4.2.6.8 and 6.1.1.4'

loop_
_geom_angle_atom_site_label_1
_geom_angle_atom_site_label_2
_geom_angle_atom_site_label_3
_geom_angle
C1 S1 C16 103.1(4)
C8 O3 C15 121.0(6)
C7 C16 C17 112.4(6)
C7 C16 S1 114.0(5)
C17 C16 S1 109.5(5)
C9 C7 C8 118.7(8)
C9 C7 C16 121.9(7)
C8 C7 C16 119.3(7)
C15 C10 C11 118.8(8)
C15 C10 C9 115.8(7)
C11 C10 C9 125.4(8)
O2 C8 O3 114.4(7)
O2 C8 C7 126.0(8)
O3 C8 C7 119.5(7)
O1 C9 C7 118.3(8)
O1 C9 C10 119.3(7)
C7 C9 C10 122.3(8)
C3 C2 C1 121.1(9)
C19 C20 C22 120.1(8)
C19 C20 C21 118.9(8)
C22 C20 C21 121.1(9)
C6 C1 C2 119.1(8)
C6 C1 S1 117.3(7)
C2 C1 S1 123.5(7)
O3 C15 C14 116.9(8)
O3 C15 C10 122.2(7)
C14 C15 C10 120.7(8)
C13 C14 C15 118.9(9)
C18 C17 C23 118.3(7)
C18 C17 C16 123.1(8)
C23 C17 C16 118.5(7)
C17 C18 C19 120.5(8)
C20 C19 C18 120.6(8)
C6 C5 C4 118.1(9)
C20 C22 C23 120.0(9)
C3 C4 C5 120.8(9)
C3 C4 Cl1 119.8(8)
C5 C4 Cl1 119.3(8)
C1 C6 C5 121.2(9)
C13 C12 C11 118.7(9)
C12 C11 C10 120.6(9)
C22 C23 C17 120.6(8)
C14 C13 C12 122.2(9)
C4 C3 C2 119.6(9)
N1 C21 C20 178.1(12)

loop_
_geom_bond_atom_site_label_1
_geom_bond_atom_site_label_2
_geom_bond_distance
S1 C1 1.780(8)
S1 C16 1.835(8)
Cl1 C4 1.749(9)
O2 C8 1.231(9)
O3 C8 1.369(9)
O3 C15 1.369(9)
O1 C9 1.346(9)
C16 C7 1.512(10)
C16 C17 1.528(11)
C7 C9 1.346(10)
C7 C8 1.434(11)
C10 C15 1.387(11)
C10 C11 1.391(11)
C10 C9 1.460(11)
C2 C3 1.367(11)
C2 C1 1.378(11)
C20 C19 1.358(11)
C20 C22 1.370(12)
C20 C21 1.444(13)
C1 C6 1.366(11)
C15 C14 1.384(11)
C14 C13 1.359(12)
C17 C18 1.380(10)
C17 C23 1.391(11)
C18 C19 1.384(11)
C5 C6 1.386(12)
C5 C4 1.397(13)
C22 C23 1.383(12)
C4 C3 1.363(12)
C12 C13 1.377(12)
C12 C11 1.378(11)
C21 N1 1.147(12)
